data_8103124
loop_
_publ_author_name
'Jian-Bao Li'
'Man-Hua Wu'
'Jin Wen'
'Yu-Han Jiang'
'Qiong-Hua Jin'
'Hui-Li Gong'

_publ_section_title
;
 Crystal structure of
 bis(triphenylphospine-kP)-(bromo-kBr)-(isoquinoline-kN)copper(I),
 CuBr(PC18H15)2(i-C9H7N)
;
_journal_issue 1
_journal_name_full 'Zeitschrift f\"ur Kristallographie - New Crystal Structures'
_journal_page_first 109
_journal_volume 226
_journal_year 2011
_chemical_formula_sum 'C45 H37 Br Cu N P2'
_chemical_formula_weight 797.15
_chemical_name_systematic
; 
bis(triphenylphospine-\kP)(bromo-\kBr)(isoquinoline-\kN)copper(I),
[CuBr(PC18H15))~2~(i-C~9~H~7~N)] 
;
_space_group_IT_number 14
_symmetry_cell_setting monoclinic
_symmetry_space_group_name_Hall '-P 2yn'
_symmetry_space_group_name_H-M 'P 1 21/n 1'
_atom_sites_solution_hydrogens geom
_atom_sites_solution_primary direct
_atom_sites_solution_secondary difmap
_audit_creation_method SHELXL-97
_cell_angle_alpha 90.00
_cell_angle_beta 114.6530(10)
_cell_angle_gamma 90.00
_cell_formula_units_Z 4
_cell_length_a 10.0193(14)
_cell_length_b 36.487(3)
_cell_length_c 11.2935(18)
_cell_measurement_reflns_used 4614
_cell_measurement_temperature 298(2)
_cell_measurement_theta_max 25.338
_cell_measurement_theta_min 2.233
_cell_volume 3752.3(9)
_computing_cell_refinement 'Bruker SMART'
_computing_data_collection 'Bruker SMART'
_computing_data_reduction 'Bruker SAINT'
_computing_molecular_graphics 'Bruker SHELXTL'
_computing_publication_material 'Bruker SHELXTL'
_computing_structure_refinement 'SHELXL-97 '
_computing_structure_solution 'SHELXS-97 '
_diffrn_ambient_temperature 298(2)
_diffrn_measured_fraction_theta_full 0.997
_diffrn_measured_fraction_theta_max 0.997
_diffrn_measurement_device_type 'CCD area detector'
_diffrn_measurement_method 'phi and omega scans'
_diffrn_radiation_monochromator graphite
_diffrn_radiation_source 'fine-focus sealed tube'
_diffrn_radiation_type MoK\a
_diffrn_radiation_wavelength 0.71073
_diffrn_reflns_av_R_equivalents 0.0622
_diffrn_reflns_av_sigmaI/netI 0.0789
_diffrn_reflns_limit_h_max 10
_diffrn_reflns_limit_h_min -11
_diffrn_reflns_limit_k_max 43
_diffrn_reflns_limit_k_min -42
_diffrn_reflns_limit_l_max 11
_diffrn_reflns_limit_l_min -13
_diffrn_reflns_number 18561
_diffrn_reflns_theta_full 25.02
_diffrn_reflns_theta_max 25.02
_diffrn_reflns_theta_min 2.23
_exptl_absorpt_coefficient_mu 1.765
_exptl_absorpt_correction_T_max 0.5535
_exptl_absorpt_correction_T_min 0.4723
_exptl_absorpt_correction_type multi-scan
_exptl_absorpt_process_details sadabs
_exptl_crystal_density_diffrn 1.411
_exptl_crystal_density_meas 0
_exptl_crystal_density_method 'not measured'
_exptl_crystal_F_000 1632
_exptl_crystal_size_max 0.50
_exptl_crystal_size_mid 0.40
_exptl_crystal_size_min 0.38
_refine_diff_density_max 0.450
_refine_diff_density_min -0.659
_refine_diff_density_rms 0.077
_refine_ls_extinction_method none
_refine_ls_goodness_of_fit_ref 1.045
_refine_ls_hydrogen_treatment mixed
_refine_ls_matrix_type full
_refine_ls_number_parameters 451
_refine_ls_number_reflns 6602
_refine_ls_number_restraints 0
_refine_ls_restrained_S_all 1.045
_refine_ls_R_factor_all 0.0959
_refine_ls_R_factor_gt 0.0581
_refine_ls_shift/su_max 0.000
_refine_ls_shift/su_mean 0.000
_refine_ls_structure_factor_coef Fsqd
_refine_ls_weighting_details 'calc w=1/[\s^2^(Fo^2^)+(0.0314P)^2^+8.0718P] where P=(Fo^2^+2Fc^2^)/3'
_refine_ls_weighting_scheme calc
_refine_ls_wR_factor_gt 0.1135
_refine_ls_wR_factor_ref 0.1251
_reflns_number_gt 4459
_reflns_number_total 6602
_reflns_threshold_expression >2sigma(I)
_cod_data_source_file 1267-3336.cff
_cod_data_source_block 101118f
_cod_depositor_comments
;
The following automatic conversions were performed:

'_symmetry_cell_setting' value 'Monoclinic' changed to 'monoclinic'
according to /home/saulius/struct/CIF-dictionaries/cif_core.dic
dictionary named 'cif_core.dic' version 2.4.1 from 2010-06-29.

Automatic conversion script
Id: cif_fix_values 1715 2011-07-08 13:25:40Z adriana 
;
_cod_original_cell_volume 3752.3(8)
_cod_original_sg_symbol_H-M P2(1)/n
_cod_database_code 8103124

loop_
_symmetry_equiv_pos_as_xyz
'x, y, z'
'-x+1/2, y+1/2, -z+1/2'
'-x, -y, -z'
'x-1/2, -y-1/2, z-1/2'

loop_
_atom_site_label
_atom_site_type_symbol
_atom_site_fract_x
_atom_site_fract_y
_atom_site_fract_z
_atom_site_U_iso_or_equiv
_atom_site_adp_type
_atom_site_occupancy
_atom_site_symmetry_multiplicity
_atom_site_calc_flag
_atom_site_refinement_flags
Cu1 Cu 0.29924(6) 0.137787(16) 0.53620(6) 0.03214(17) Uani 1 1 d .
Br1 Br 0.29832(7) 0.146012(17) 0.32069(6) 0.0562(2) Uani 1 1 d .
N1 N 0.5258(4) 0.12744(11) 0.6554(4) 0.0369(11) Uani 1 1 d .
P1 P 0.25905(14) 0.18930(3) 0.63076(13) 0.0300(3) Uani 1 1 d .
P2 P 0.18319(14) 0.08291(3) 0.52373(13) 0.0304(3) Uani 1 1 d .
C1 C 0.5650(5) 0.10632(15) 0.7580(5) 0.0417(14) Uani 1 1 d .
H1 H 0.4910 0.0951 0.7741 0.050 Uiso 1 1 calc R
C2 C 0.6348(6) 0.14424(15) 0.6345(6) 0.0477(15) Uani 1 1 d .
H2 H 0.6093 0.1595 0.5623 0.057 Uiso 1 1 calc R
C3 C 0.7793(6) 0.13991(16) 0.7141(6) 0.0534(16) Uani 1 1 d .
H3 H 0.8502 0.1525 0.6972 0.064 Uiso 1 1 calc R
C4 C 0.8213(5) 0.11652(14) 0.8211(6) 0.0413(14) Uani 1 1 d .
C5 C 0.7102(5) 0.09947(14) 0.8451(5) 0.0361(13) Uani 1 1 d .
C6 C 0.7464(7) 0.07613(17) 0.9524(6) 0.0549(16) Uani 1 1 d .
H6 H 0.6719 0.0651 0.9686 0.066 Uiso 1 1 calc R
C7 C 0.8893(8) 0.06934(17) 1.0336(6) 0.0629(18) Uani 1 1 d .
H7 H 0.9120 0.0532 1.1031 0.075 Uiso 1 1 calc R
C8 C 1.0008(7) 0.0865(2) 1.0122(7) 0.0666(19) Uani 1 1 d .
H8 H 1.0981 0.0823 1.0695 0.080 Uiso 1 1 calc R
C9 C 0.9699(6) 0.10926(18) 0.9089(7) 0.0613(18) Uani 1 1 d .
H9 H 1.0461 0.1202 0.8952 0.074 Uiso 1 1 calc R
C10 C 0.0693(5) 0.20414(13) 0.5898(5) 0.0352(12) Uani 1 1 d .
C11 C -0.0436(6) 0.18482(16) 0.4946(6) 0.0488(15) Uani 1 1 d .
H11 H -0.0225 0.1648 0.4544 0.059 Uiso 1 1 calc R
C12 C -0.1885(7) 0.19545(19) 0.4593(7) 0.0644(19) Uani 1 1 d .
H12 H -0.2641 0.1827 0.3941 0.077 Uiso 1 1 calc R
C13 C -0.2207(7) 0.22442(19) 0.5196(8) 0.065(2) Uani 1 1 d .
H13 H -0.3178 0.2314 0.4957 0.078 Uiso 1 1 calc R
C14 C -0.1086(7) 0.24326(17) 0.6159(7) 0.0612(19) Uani 1 1 d .
H14 H -0.1301 0.2628 0.6579 0.073 Uiso 1 1 calc R
C15 C 0.0349(6) 0.23321(15) 0.6499(6) 0.0510(16) Uani 1 1 d .
H15 H 0.1099 0.2462 0.7145 0.061 Uiso 1 1 calc R
C16 C 0.3424(5) 0.23178(13) 0.6061(5) 0.0342(12) Uani 1 1 d .
C17 C 0.3308(7) 0.23879(15) 0.4834(6) 0.0536(16) Uani 1 1 d .
H17 H 0.2856 0.2218 0.4173 0.064 Uiso 1 1 calc R
C18 C 0.3863(8) 0.27125(18) 0.4564(7) 0.0675(19) Uani 1 1 d .
H18 H 0.3775 0.2759 0.3725 0.081 Uiso 1 1 calc R
C19 C 0.4539(7) 0.29622(17) 0.5540(8) 0.067(2) Uani 1 1 d .
H19 H 0.4924 0.3177 0.5367 0.080 Uiso 1 1 calc R
C20 C 0.4647(7) 0.28955(15) 0.6756(7) 0.0607(18) Uani 1 1 d .
H20 H 0.5112 0.3065 0.7415 0.073 Uiso 1 1 calc R
C21 C 0.4075(6) 0.25790(14) 0.7026(6) 0.0473(15) Uani 1 1 d .
H21 H 0.4124 0.2540 0.7858 0.057 Uiso 1 1 calc R
C22 C 0.3382(5) 0.18349(13) 0.8071(5) 0.0318(12) Uani 1 1 d .
C23 C 0.2530(6) 0.17560(13) 0.8728(5) 0.0362(12) Uani 1 1 d .
H23 H 0.1512 0.1763 0.8284 0.043 Uiso 1 1 calc R
C24 C 0.3164(6) 0.16656(15) 1.0047(5) 0.0450(14) Uani 1 1 d .
H24 H 0.2573 0.1604 1.0470 0.054 Uiso 1 1 calc R
C25 C 0.4673(7) 0.16676(15) 1.0724(6) 0.0494(15) Uani 1 1 d .
H25 H 0.5102 0.1611 1.1608 0.059 Uiso 1 1 calc R
C26 C 0.5540(6) 0.17535(16) 1.0084(6) 0.0499(15) Uani 1 1 d .
H26 H 0.6556 0.1757 1.0538 0.060 Uiso 1 1 calc R
C27 C 0.4906(6) 0.18340(14) 0.8771(5) 0.0418(14) Uani 1 1 d .
H27 H 0.5501 0.1889 0.8347 0.050 Uiso 1 1 calc R
C28 C -0.0176(5) 0.08493(13) 0.4533(5) 0.0351(12) Uani 1 1 d .
C29 C -0.0887(6) 0.10025(14) 0.3299(6) 0.0450(14) Uani 1 1 d .
H29 H -0.0345 0.1082 0.2850 0.054 Uiso 1 1 calc R
C30 C -0.2399(6) 0.10374(16) 0.2739(7) 0.0587(18) Uani 1 1 d .
H30 H -0.2871 0.1137 0.1909 0.070 Uiso 1 1 calc R
C31 C -0.3210(6) 0.09251(17) 0.3404(7) 0.0606(19) Uani 1 1 d .
H31 H -0.4226 0.0950 0.3027 0.073 Uiso 1 1 calc R
C32 C -0.2509(7) 0.07761(18) 0.4626(7) 0.0609(18) Uani 1 1 d .
H32 H -0.3052 0.0704 0.5082 0.073 Uiso 1 1 calc R
C33 C -0.1007(6) 0.07334(15) 0.5180(6) 0.0473(15) Uani 1 1 d .
H33 H -0.0547 0.0626 0.5998 0.057 Uiso 1 1 calc R
C34 C 0.2178(5) 0.04927(13) 0.4211(5) 0.0339(12) Uani 1 1 d .
C35 C 0.3524(7) 0.04988(17) 0.4150(7) 0.0619(19) Uani 1 1 d .
H35 H 0.4210 0.0676 0.4611 0.074 Uiso 1 1 calc R
C36 C 0.3865(8) 0.02473(19) 0.3421(8) 0.082(2) Uani 1 1 d .
H36 H 0.4788 0.0253 0.3411 0.098 Uiso 1 1 calc R
C37 C 0.2877(9) -0.00123(18) 0.2708(8) 0.076(2) Uani 1 1 d .
H37 H 0.3113 -0.0182 0.2211 0.091 Uiso 1 1 calc R
C38 C 0.1536(8) -0.00163(17) 0.2743(6) 0.0622(18) Uani 1 1 d .
H38 H 0.0842 -0.0188 0.2247 0.075 Uiso 1 1 calc R
C39 C 0.1183(6) 0.02264(14) 0.3492(5) 0.0445(14) Uani 1 1 d .
H39 H 0.0269 0.0213 0.3518 0.053 Uiso 1 1 calc R
C40 C 0.2301(5) 0.05814(13) 0.6765(5) 0.0320(12) Uani 1 1 d .
C41 C 0.2587(6) 0.02079(15) 0.6916(6) 0.0469(15) Uani 1 1 d .
H41 H 0.2493 0.0068 0.6198 0.056 Uiso 1 1 calc R
C42 C 0.3007(7) 0.00428(17) 0.8112(7) 0.0640(19) Uani 1 1 d .
H42 H 0.3184 -0.0208 0.8195 0.077 Uiso 1 1 calc R
C43 C 0.3165(7) 0.02464(18) 0.9179(6) 0.0587(17) Uani 1 1 d .
H43 H 0.3455 0.0134 0.9987 0.070 Uiso 1 1 calc R
C44 C 0.2900(7) 0.06131(17) 0.9064(6) 0.0534(16) Uani 1 1 d .
H44 H 0.3014 0.0752 0.9791 0.064 Uiso 1 1 calc R
C45 C 0.2459(6) 0.07794(15) 0.7856(6) 0.0454(14) Uani 1 1 d .
H45 H 0.2266 0.1030 0.7780 0.054 Uiso 1 1 calc R

loop_
_atom_site_aniso_label
_atom_site_aniso_U_11
_atom_site_aniso_U_22
_atom_site_aniso_U_33
_atom_site_aniso_U_23
_atom_site_aniso_U_13
_atom_site_aniso_U_12
Cu1 0.0325(3) 0.0346(3) 0.0312(4) 0.0009(3) 0.0151(3) -0.0007(3)
Br1 0.0756(5) 0.0669(4) 0.0350(4) 0.0117(3) 0.0318(3) 0.0189(3)
N1 0.027(2) 0.044(3) 0.040(3) 0.001(2) 0.014(2) -0.0013(19)
P1 0.0345(7) 0.0282(7) 0.0287(8) 0.0022(6) 0.0146(6) -0.0002(6)
P2 0.0279(7) 0.0291(7) 0.0349(8) -0.0009(6) 0.0139(6) 0.0004(5)
C1 0.029(3) 0.059(4) 0.037(3) 0.005(3) 0.014(3) -0.007(3)
C2 0.042(3) 0.058(4) 0.047(4) 0.013(3) 0.023(3) 0.006(3)
C3 0.034(3) 0.066(4) 0.067(4) 0.012(4) 0.027(3) -0.001(3)
C4 0.031(3) 0.046(3) 0.044(4) -0.005(3) 0.013(3) 0.003(2)
C5 0.034(3) 0.042(3) 0.029(3) -0.002(2) 0.011(3) 0.003(2)
C6 0.052(4) 0.068(4) 0.039(4) 0.007(3) 0.014(3) 0.002(3)
C7 0.072(5) 0.063(4) 0.043(4) 0.009(3) 0.013(4) 0.011(4)
C8 0.039(4) 0.091(5) 0.051(4) 0.003(4) 0.000(3) 0.015(4)
C9 0.035(3) 0.072(4) 0.075(5) -0.002(4) 0.021(3) -0.001(3)
C10 0.042(3) 0.028(3) 0.035(3) 0.012(2) 0.016(3) -0.003(2)
C11 0.044(4) 0.053(4) 0.045(4) 0.003(3) 0.014(3) -0.001(3)
C12 0.040(4) 0.081(5) 0.059(5) 0.014(4) 0.008(3) 0.000(3)
C13 0.046(4) 0.071(5) 0.084(6) 0.039(4) 0.033(4) 0.018(4)
C14 0.064(5) 0.052(4) 0.085(5) 0.023(4) 0.048(4) 0.024(3)
C15 0.057(4) 0.044(3) 0.060(4) 0.003(3) 0.033(3) 0.001(3)
C16 0.037(3) 0.031(3) 0.037(3) 0.005(2) 0.018(3) -0.001(2)
C17 0.070(4) 0.041(3) 0.054(4) 0.002(3) 0.030(4) -0.004(3)
C18 0.092(5) 0.063(5) 0.072(5) 0.014(4) 0.058(5) -0.003(4)
C19 0.071(5) 0.046(4) 0.098(6) 0.014(4) 0.050(5) -0.012(3)
C20 0.062(4) 0.036(3) 0.080(5) -0.001(3) 0.024(4) -0.016(3)
C21 0.055(4) 0.042(3) 0.044(4) 0.001(3) 0.020(3) -0.009(3)
C22 0.034(3) 0.030(3) 0.030(3) -0.001(2) 0.012(2) -0.002(2)
C23 0.036(3) 0.042(3) 0.033(3) -0.001(3) 0.016(3) 0.000(2)
C24 0.059(4) 0.050(3) 0.037(4) -0.001(3) 0.031(3) -0.004(3)
C25 0.061(4) 0.054(4) 0.025(3) -0.001(3) 0.010(3) 0.007(3)
C26 0.046(4) 0.057(4) 0.038(4) -0.002(3) 0.009(3) 0.000(3)
C27 0.042(3) 0.049(3) 0.038(4) -0.004(3) 0.021(3) 0.000(3)
C28 0.033(3) 0.032(3) 0.040(3) -0.003(2) 0.015(3) 0.001(2)
C29 0.043(3) 0.043(3) 0.048(4) -0.001(3) 0.017(3) 0.006(3)
C30 0.043(4) 0.057(4) 0.058(5) 0.004(3) 0.004(3) 0.013(3)
C31 0.030(3) 0.062(4) 0.083(6) -0.007(4) 0.017(4) 0.003(3)
C32 0.040(4) 0.079(5) 0.070(5) -0.002(4) 0.030(4) -0.005(3)
C33 0.037(3) 0.054(4) 0.051(4) 0.002(3) 0.018(3) -0.002(3)
C34 0.035(3) 0.032(3) 0.036(3) 0.002(2) 0.016(2) 0.007(2)
C35 0.062(4) 0.053(4) 0.090(5) -0.022(4) 0.052(4) -0.005(3)
C36 0.097(6) 0.061(5) 0.127(7) -0.027(5) 0.085(6) -0.002(4)
C37 0.123(7) 0.044(4) 0.084(6) -0.017(4) 0.068(5) 0.005(4)
C38 0.087(5) 0.048(4) 0.048(4) -0.010(3) 0.024(4) -0.012(3)
C39 0.051(4) 0.037(3) 0.046(4) -0.006(3) 0.022(3) -0.008(3)
C40 0.025(3) 0.038(3) 0.041(3) 0.005(2) 0.021(2) 0.001(2)
C41 0.051(4) 0.048(4) 0.036(4) 0.000(3) 0.012(3) 0.004(3)
C42 0.079(5) 0.044(4) 0.062(5) 0.016(4) 0.023(4) 0.012(3)
C43 0.059(4) 0.072(5) 0.044(4) 0.018(4) 0.020(3) 0.015(3)
C44 0.068(4) 0.062(4) 0.035(4) -0.004(3) 0.027(3) 0.004(3)
C45 0.062(4) 0.039(3) 0.049(4) 0.002(3) 0.036(3) 0.004(3)

loop_
_atom_type_symbol
_atom_type_description
_atom_type_scat_dispersion_real
_atom_type_scat_dispersion_imag
_atom_type_scat_source
C C 0.0033 0.0016 'International Tables Vol C Tables 4.2.6.8 and 6.1.1.4'
H H 0.0000 0.0000 'International Tables Vol C Tables 4.2.6.8 and 6.1.1.4'
N N 0.0061 0.0033 'International Tables Vol C Tables 4.2.6.8 and 6.1.1.4'
P P 0.1023 0.0942 'International Tables Vol C Tables 4.2.6.8 and 6.1.1.4'
Br Br -0.2901 2.4595 'International Tables Vol C Tables 4.2.6.8 and 6.1.1.4'
Cu Cu 0.3201 1.2651 'International Tables Vol C Tables 4.2.6.8 and 6.1.1.4'

loop_
_geom_angle_atom_site_label_1
_geom_angle_atom_site_label_2
_geom_angle_atom_site_label_3
_geom_angle
N1 Cu1 P1 101.51(12)
N1 Cu1 P2 105.27(12)
P1 Cu1 P2 124.43(5)
N1 Cu1 Br1 102.15(12)
P1 Cu1 Br1 115.88(4)
P2 Cu1 Br1 104.76(4)
C1 N1 C2 117.0(4)
C1 N1 Cu1 120.7(3)
C2 N1 Cu1 122.2(4)
C22 P1 C16 104.2(2)
C22 P1 C10 104.0(2)
C16 P1 C10 101.6(2)
C22 P1 Cu1 109.56(16)
C16 P1 Cu1 116.40(17)
C10 P1 Cu1 119.39(17)
C34 P2 C40 103.0(2)
C34 P2 C28 102.5(2)
C40 P2 C28 103.5(2)
C34 P2 Cu1 113.74(17)
C40 P2 Cu1 116.77(17)
C28 P2 Cu1 115.43(16)
N1 C1 C5 124.7(5)
N1 C1 H1 117.7
C5 C1 H1 117.7
N1 C2 C3 123.1(5)
N1 C2 H2 118.4
C3 C2 H2 118.4
C2 C3 C4 119.8(5)
C2 C3 H3 120.1
C4 C3 H3 120.1
C3 C4 C5 117.7(5)
C3 C4 C9 124.4(5)
C5 C4 C9 117.9(5)
C4 C5 C1 117.6(5)
C4 C5 C6 120.0(5)
C1 C5 C6 122.4(5)
C7 C6 C5 120.9(6)
C7 C6 H6 119.6
C5 C6 H6 119.6
C6 C7 C8 119.9(6)
C6 C7 H7 120.1
C8 C7 H7 120.1
C9 C8 C7 120.9(6)
C9 C8 H8 119.5
C7 C8 H8 119.5
C8 C9 C4 120.5(6)
C8 C9 H9 119.7
C4 C9 H9 119.7
C15 C10 C11 118.9(5)
C15 C10 P1 123.1(4)
C11 C10 P1 118.0(4)
C10 C11 C12 119.8(6)
C10 C11 H11 120.1
C12 C11 H11 120.1
C13 C12 C11 120.5(6)
C13 C12 H12 119.7
C11 C12 H12 119.7
C12 C13 C14 119.7(6)
C12 C13 H13 120.2
C14 C13 H13 120.2
C15 C14 C13 120.0(6)
C15 C14 H14 120.0
C13 C14 H14 120.0
C14 C15 C10 121.0(6)
C14 C15 H15 119.5
C10 C15 H15 119.5
C17 C16 C21 118.8(5)
C17 C16 P1 117.4(4)
C21 C16 P1 123.7(4)
C16 C17 C18 120.5(6)
C16 C17 H17 119.7
C18 C17 H17 119.7
C19 C18 C17 119.7(6)
C19 C18 H18 120.1
C17 C18 H18 120.1
C20 C19 C18 120.0(6)
C20 C19 H19 120.0
C18 C19 H19 120.0
C19 C20 C21 120.7(6)
C19 C20 H20 119.6
C21 C20 H20 119.6
C20 C21 C16 120.2(6)
C20 C21 H21 119.9
C16 C21 H21 119.9
C23 C22 C27 118.2(5)
C23 C22 P1 121.9(4)
C27 C22 P1 119.6(4)
C22 C23 C24 121.2(5)
C22 C23 H23 119.4
C24 C23 H23 119.4
C25 C24 C23 119.8(5)
C25 C24 H24 120.1
C23 C24 H24 120.1
C26 C25 C24 119.6(5)
C26 C25 H25 120.2
C24 C25 H25 120.2
C25 C26 C27 120.3(5)
C25 C26 H26 119.9
C27 C26 H26 119.9
C26 C27 C22 121.0(5)
C26 C27 H27 119.5
C22 C27 H27 119.5
C33 C28 C29 118.8(5)
C33 C28 P2 123.6(4)
C29 C28 P2 117.6(4)
C30 C29 C28 120.1(6)
C30 C29 H29 119.9
C28 C29 H29 119.9
C31 C30 C29 120.4(6)
C31 C30 H30 119.8
C29 C30 H30 119.8
C32 C31 C30 119.7(6)
C32 C31 H31 120.2
C30 C31 H31 120.2
C31 C32 C33 120.3(6)
C31 C32 H32 119.8
C33 C32 H32 119.8
C32 C33 C28 120.7(6)
C32 C33 H33 119.7
C28 C33 H33 119.7
C35 C34 C39 117.5(5)
C35 C34 P2 118.1(4)
C39 C34 P2 124.4(4)
C36 C35 C34 120.9(6)
C36 C35 H35 119.5
C34 C35 H35 119.5
C37 C36 C35 121.3(7)
C37 C36 H36 119.3
C35 C36 H36 119.3
C38 C37 C36 118.2(6)
C38 C37 H37 120.9
C36 C37 H37 120.9
C37 C38 C39 121.6(6)
C37 C38 H38 119.2
C39 C38 H38 119.2
C38 C39 C34 120.5(6)
C38 C39 H39 119.8
C34 C39 H39 119.8
C45 C40 C41 117.6(5)
C45 C40 P2 118.2(4)
C41 C40 P2 124.1(4)
C42 C41 C40 120.9(6)
C42 C41 H41 119.5
C40 C41 H41 119.5
C43 C42 C41 120.2(6)
C43 C42 H42 119.9
C41 C42 H42 119.9
C44 C43 C42 120.3(6)
C44 C43 H43 119.9
C42 C43 H43 119.9
C43 C44 C45 119.6(6)
C43 C44 H44 120.2
C45 C44 H44 120.2
C40 C45 C44 121.4(5)
C40 C45 H45 119.3
C44 C45 H45 119.3

loop_
_geom_bond_atom_site_label_1
_geom_bond_atom_site_label_2
_geom_bond_distance
Cu1 N1 2.135(4)
Cu1 P1 2.2789(14)
Cu1 P2 2.2900(14)
Cu1 Br1 2.4485(9)
N1 C1 1.308(6)
N1 C2 1.355(6)
P1 C22 1.823(5)
P1 C16 1.837(5)
P1 C10 1.841(5)
P2 C34 1.818(5)
P2 C40 1.827(5)
P2 C28 1.830(5)
C1 C5 1.397(7)
C1 H1 0.9300
C2 C3 1.358(7)
C2 H2 0.9300
C3 C4 1.394(8)
C3 H3 0.9300
C4 C5 1.396(7)
C4 C9 1.427(7)
C5 C6 1.400(7)
C6 C7 1.363(8)
C6 H6 0.9300
C7 C8 1.386(9)
C7 H7 0.9300
C8 C9 1.360(9)
C8 H8 0.9300
C9 H9 0.9300
C10 C15 1.378(7)
C10 C11 1.384(7)
C11 C12 1.391(8)
C11 H11 0.9300
C12 C13 1.367(9)
C12 H12 0.9300
C13 C14 1.378(9)
C13 H13 0.9300
C14 C15 1.374(8)
C14 H14 0.9300
C15 H15 0.9300
C16 C17 1.365(8)
C16 C21 1.389(7)
C17 C18 1.395(8)
C17 H17 0.9300
C18 C19 1.372(9)
C18 H18 0.9300
C19 C20 1.353(9)
C19 H19 0.9300
C20 C21 1.379(7)
C20 H20 0.9300
C21 H21 0.9300
C22 C23 1.375(7)
C22 C27 1.396(7)
C23 C24 1.393(7)
C23 H23 0.9300
C24 C25 1.380(7)
C24 H24 0.9300
C25 C26 1.378(8)
C25 H25 0.9300
C26 C27 1.379(7)
C26 H26 0.9300
C27 H27 0.9300
C28 C33 1.384(7)
C28 C29 1.390(7)
C29 C30 1.382(7)
C29 H29 0.9300
C30 C31 1.379(9)
C30 H30 0.9300
C31 C32 1.373(9)
C31 H31 0.9300
C32 C33 1.377(7)
C32 H32 0.9300
C33 H33 0.9300
C34 C35 1.379(7)
C34 C39 1.386(7)
C35 C36 1.368(8)
C35 H35 0.9300
C36 C37 1.364(10)
C36 H36 0.9300
C37 C38 1.361(9)
C37 H37 0.9300
C38 C39 1.369(8)
C38 H38 0.9300
C39 H39 0.9300
C40 C45 1.380(7)
C40 C41 1.388(7)
C41 C42 1.375(8)
C41 H41 0.9300
C42 C43 1.368(9)
C42 H42 0.9300
C43 C44 1.360(8)
C43 H43 0.9300
C44 C45 1.386(7)
C44 H44 0.9300
C45 H45 0.9300

loop_
_geom_torsion_atom_site_label_1
_geom_torsion_atom_site_label_2
_geom_torsion_atom_site_label_3
_geom_torsion_atom_site_label_4
_geom_torsion
P1 Cu1 N1 C1 91.1(4)
P2 Cu1 N1 C1 -39.8(4)
Br1 Cu1 N1 C1 -149.0(4)
P1 Cu1 N1 C2 -84.1(4)
P2 Cu1 N1 C2 145.1(4)
Br1 Cu1 N1 C2 35.9(4)
N1 Cu1 P1 C22 -46.1(2)
P2 Cu1 P1 C22 71.60(18)
Br1 Cu1 P1 C22 -155.86(17)
N1 Cu1 P1 C16 71.7(2)
P2 Cu1 P1 C16 -170.53(19)
Br1 Cu1 P1 C16 -38.0(2)
N1 Cu1 P1 C10 -165.8(2)
P2 Cu1 P1 C10 -48.1(2)
Br1 Cu1 P1 C10 84.48(19)
N1 Cu1 P2 C34 -73.0(2)
P1 Cu1 P2 C34 171.07(18)
Br1 Cu1 P2 C34 34.35(18)
N1 Cu1 P2 C40 46.9(2)
P1 Cu1 P2 C40 -69.08(18)
Br1 Cu1 P2 C40 154.20(17)
N1 Cu1 P2 C28 168.9(2)
P1 Cu1 P2 C28 52.9(2)
Br1 Cu1 P2 C28 -83.8(2)
C2 N1 C1 C5 -1.3(8)
Cu1 N1 C1 C5 -176.7(4)
C1 N1 C2 C3 0.2(8)
Cu1 N1 C2 C3 175.6(4)
N1 C2 C3 C4 1.7(9)
C2 C3 C4 C5 -2.6(9)
C2 C3 C4 C9 178.3(6)
C3 C4 C5 C1 1.7(8)
C9 C4 C5 C1 -179.2(5)
C3 C4 C5 C6 -179.1(5)
C9 C4 C5 C6 0.0(8)
N1 C1 C5 C4 0.3(8)
N1 C1 C5 C6 -179.0(6)
C4 C5 C6 C7 -0.9(9)
C1 C5 C6 C7 178.3(5)
C5 C6 C7 C8 1.9(10)
C6 C7 C8 C9 -2.0(10)
C7 C8 C9 C4 1.1(10)
C3 C4 C9 C8 178.9(6)
C5 C4 C9 C8 -0.1(9)
C22 P1 C10 C15 52.3(5)
C16 P1 C10 C15 -55.8(5)
Cu1 P1 C10 C15 174.7(4)
C22 P1 C10 C11 -127.2(4)
C16 P1 C10 C11 124.8(4)
Cu1 P1 C10 C11 -4.7(5)
C15 C10 C11 C12 1.4(8)
P1 C10 C11 C12 -179.1(4)
C10 C11 C12 C13 -1.2(9)
C11 C12 C13 C14 0.1(10)
C12 C13 C14 C15 0.8(9)
C13 C14 C15 C10 -0.6(9)
C11 C10 C15 C14 -0.5(8)
P1 C10 C15 C14 180.0(4)
C22 P1 C16 C17 165.1(4)
C10 P1 C16 C17 -87.1(5)
Cu1 P1 C16 C17 44.3(5)
C22 P1 C16 C21 -19.2(5)
C10 P1 C16 C21 88.7(5)
Cu1 P1 C16 C21 -139.9(4)
C21 C16 C17 C18 1.4(9)
P1 C16 C17 C18 177.4(5)
C16 C17 C18 C19 0.4(10)
C17 C18 C19 C20 -0.9(10)
C18 C19 C20 C21 -0.4(10)
C19 C20 C21 C16 2.3(9)
C17 C16 C21 C20 -2.8(8)
P1 C16 C21 C20 -178.5(4)
C16 P1 C22 C23 132.2(4)
C10 P1 C22 C23 26.1(5)
Cu1 P1 C22 C23 -102.6(4)
C16 P1 C22 C27 -54.2(4)
C10 P1 C22 C27 -160.3(4)
Cu1 P1 C22 C27 71.0(4)
C27 C22 C23 C24 -2.1(7)
P1 C22 C23 C24 171.6(4)
C22 C23 C24 C25 2.4(8)
C23 C24 C25 C26 -1.0(8)
C24 C25 C26 C27 -0.5(9)
C25 C26 C27 C22 0.8(8)
C23 C22 C27 C26 0.5(7)
P1 C22 C27 C26 -173.3(4)
C34 P2 C28 C33 113.7(5)
C40 P2 C28 C33 6.8(5)
Cu1 P2 C28 C33 -122.0(4)
C34 P2 C28 C29 -68.8(4)
C40 P2 C28 C29 -175.7(4)
Cu1 P2 C28 C29 55.5(4)
C33 C28 C29 C30 0.0(8)
P2 C28 C29 C30 -177.6(4)
C28 C29 C30 C31 0.8(9)
C29 C30 C31 C32 -0.3(9)
C30 C31 C32 C33 -1.0(10)
C31 C32 C33 C28 1.9(9)
C29 C28 C33 C32 -1.4(8)
P2 C28 C33 C32 176.1(4)
C40 P2 C34 C35 -95.1(5)
C28 P2 C34 C35 157.6(5)
Cu1 P2 C34 C35 32.2(5)
C40 P2 C34 C39 84.2(5)
C28 P2 C34 C39 -23.1(5)
Cu1 P2 C34 C39 -148.5(4)
C39 C34 C35 C36 -1.0(10)
P2 C34 C35 C36 178.4(6)
C34 C35 C36 C37 1.5(12)
C35 C36 C37 C38 -0.3(12)
C36 C37 C38 C39 -1.5(11)
C37 C38 C39 C34 2.0(10)
C35 C34 C39 C38 -0.7(9)
P2 C34 C39 C38 180.0(5)
C34 P2 C40 C45 166.6(4)
C28 P2 C40 C45 -86.8(4)
Cu1 P2 C40 C45 41.2(4)
C34 P2 C40 C41 -9.8(5)
C28 P2 C40 C41 96.8(4)
Cu1 P2 C40 C41 -135.2(4)
C45 C40 C41 C42 0.2(8)
P2 C40 C41 C42 176.7(5)
C40 C41 C42 C43 -0.7(9)
C41 C42 C43 C44 0.4(10)
C42 C43 C44 C45 0.4(10)
C41 C40 C45 C44 0.6(8)
P2 C40 C45 C44 -176.1(4)
C43 C44 C45 C40 -0.9(9)
